data_7710944
loop_
_publ_author_name
'Liu, Tingting'
'Liu, Qian'
'Xue, Yun'
'Yang, Suliang'
'Ma, Fuqiu'
'Tian, Guoxin'

_publ_section_title
;
 Reactivity of di(amidoxime) ligand in the presence of Cu(II)/Ni(II)
;
_journal_name_full 'Dalton Transactions'
_journal_paper_doi 10.1039/D2DT02223K
_journal_year 2022
_chemical_absolute_configuration ad
_chemical_formula_moiety 'C15 H24 Cl2 Cu3 N9 O3, Cl'
_chemical_formula_sum 'C15 H24 Cl3 Cu3 N9 O3'
_chemical_formula_weight 675.40
_space_group_crystal_system orthorhombic
_space_group_IT_number 43
_space_group_name_Hall 'F 2 -2d'
_space_group_name_H-M_alt 'F d d 2'
_atom_sites_solution_hydrogens geom
_atom_sites_solution_primary dual
_audit_creation_date 2021-11-03
_audit_creation_method
;
Olex2 1.2
(compiled 2018.05.29 svn.r3508 for OlexSys, GUI svn.r5506)
;
_audit_update_record
;
2022-03-05 deposited with the CCDC.	2022-08-09 downloaded from the CCDC.
;
_cell_angle_alpha 90
_cell_angle_beta 90
_cell_angle_gamma 90
_cell_formula_units_Z 8
_cell_length_a 13.7421(7)
_cell_length_b 26.2769(12)
_cell_length_c 15.0315(7)
_cell_measurement_reflns_used 3653
_cell_measurement_temperature 100.00(10)
_cell_measurement_theta_max 29.5820
_cell_measurement_theta_min 4.2860
_cell_volume 5427.9(4)
_computing_cell_refinement 'CrysAlisPro 1.171.40.84a (Rigaku OD, 2020)'
_computing_data_collection 'CrysAlisPro 1.171.40.84a (Rigaku OD, 2020)'
_computing_data_reduction 'CrysAlisPro 1.171.40.84a (Rigaku OD, 2020)'
_computing_molecular_graphics 'Olex2 (Dolomanov et al., 2009)'
_computing_publication_material 'Olex2 (Dolomanov et al., 2009)'
_computing_structure_refinement 'ShelXL (Sheldrick, 2015)'
_computing_structure_solution 'ShelXT (Sheldrick, 2015)'
_diffrn_ambient_environment N~2~
_diffrn_ambient_temperature 100.00(10)
_diffrn_detector 'CCD plate'
_diffrn_detector_area_resol_mean 5.3127
_diffrn_detector_type AtlasS2
_diffrn_measured_fraction_theta_full 0.996
_diffrn_measured_fraction_theta_max 0.864
_diffrn_measurement_details
;
List of Runs (angles in degrees, time in seconds):

  # Type    Start    End  Width  t~exp~   \w     \q     \k     \f   Frames
#--------------------------------------------------------------------------
  1  \w    -61.00  34.00   1.00   10.00    --   12.61 -57.00 -90.00   95
  2  \w    -65.00 -10.00   1.00   10.00    --   12.61 -19.00 150.00   55
;
_diffrn_measurement_device 'four-circle diffractometer'
_diffrn_measurement_device_type 'SuperNova, Dual, Cu at home/near, AtlasS2'
_diffrn_measurement_method '\w scans'
_diffrn_orient_matrix_type 'CrysAlisPro convention (1999,Acta A55,543-557)'
_diffrn_orient_matrix_UB_11 0.0051186000
_diffrn_orient_matrix_UB_12 -0.0059402000
_diffrn_orient_matrix_UB_13 0.0458163000
_diffrn_orient_matrix_UB_21 -0.0481993000
_diffrn_orient_matrix_UB_22 0.0083928000
_diffrn_orient_matrix_UB_23 0.0077993000
_diffrn_orient_matrix_UB_31 -0.0174636000
_diffrn_orient_matrix_UB_32 -0.0249843000
_diffrn_orient_matrix_UB_33 -0.0084126000
_diffrn_radiation_monochromator mirror
_diffrn_radiation_probe x-ray
_diffrn_radiation_type MoK\a
_diffrn_radiation_wavelength 0.71073
_diffrn_reflns_av_R_equivalents 0.0299
_diffrn_reflns_av_unetI/netI 0.0422
_diffrn_reflns_Laue_measured_fraction_full 0.996
_diffrn_reflns_Laue_measured_fraction_max 0.864
_diffrn_reflns_limit_h_max 19
_diffrn_reflns_limit_h_min -17
_diffrn_reflns_limit_k_max 30
_diffrn_reflns_limit_k_min -35
_diffrn_reflns_limit_l_max 13
_diffrn_reflns_limit_l_min -19
_diffrn_reflns_number 5216
_diffrn_reflns_point_group_measured_fraction_full 0.997
_diffrn_reflns_point_group_measured_fraction_max 0.865
_diffrn_reflns_theta_full 25.242
_diffrn_reflns_theta_max 29.810
_diffrn_reflns_theta_min 4.018
_diffrn_source 'micro-focus sealed X-ray tube'
_diffrn_source_type 'SuperNova (Mo) X-ray Source'
_exptl_absorpt_coefficient_mu 2.658
_exptl_absorpt_correction_T_max 1.00000
_exptl_absorpt_correction_T_min 0.78890
_exptl_absorpt_correction_type multi-scan
_exptl_absorpt_process_details
;
CrysAlisPro 1.171.40.84a (Rigaku Oxford Diffraction, 2020)
Empirical absorption correction using spherical harmonics,
implemented in SCALE3 ABSPACK scaling algorithm.
;
_exptl_crystal_colour blue
_exptl_crystal_colour_primary blue
_exptl_crystal_density_diffrn 1.653
_exptl_crystal_description block
_exptl_crystal_F_000 2712
_exptl_crystal_size_max 0.25
_exptl_crystal_size_mid 0.2
_exptl_crystal_size_min 0.15
_refine_diff_density_max 1.321
_refine_diff_density_min -1.317
_refine_diff_density_rms 0.143
_refine_ls_abs_structure_details
;
 Refined as an inversion twin.
;
_refine_ls_abs_structure_Flack 0.05(4)
_refine_ls_extinction_method none
_refine_ls_goodness_of_fit_ref 1.089
_refine_ls_hydrogen_treatment constr
_refine_ls_matrix_type full
_refine_ls_number_parameters 157
_refine_ls_number_reflns 2729
_refine_ls_number_restraints 31
_refine_ls_restrained_S_all 1.106
_refine_ls_R_factor_all 0.0515
_refine_ls_R_factor_gt 0.0492
_refine_ls_shift/su_max 0.001
_refine_ls_shift/su_mean 0.000
_refine_ls_structure_factor_coef Fsqd
_refine_ls_weighting_details 'w=1/[\s^2^(Fo^2^)+(0.0570P)^2^+102.0854P] where P=(Fo^2^+2Fc^2^)/3'
_refine_ls_weighting_scheme calc
_refine_ls_wR_factor_gt 0.1287
_refine_ls_wR_factor_ref 0.1314
_reflns_Friedel_coverage 0.935
_reflns_Friedel_fraction_full 0.997
_reflns_Friedel_fraction_max 0.867
_reflns_number_gt 2597
_reflns_number_total 2729
_reflns_threshold_expression 'I > 2\s(I)'
_cod_data_source_file d2dt02223k2.cif
_cod_data_source_block 20211103f
_cod_database_code 7710944
_shelx_shelxl_version_number 2014/7
_chemical_oxdiff_formula C1H1N1O1Cu1
_shelx_space_group_comment
;
The symmetry employed for this shelxl refinement is uniquely defined
by the following loop, which should always be used as a source of
symmetry information in preference to the above space-group names.
They are only intended as comments.
;
_shelx_estimated_absorpt_t_max 0.691
_shelx_estimated_absorpt_t_min 0.556
_diffrn_oxdiff_digest_frames
;
011782be560ef170b19b5af0b7e4615fcc00158e293
;
_reflns_odcompleteness_completeness 99.42
_reflns_odcompleteness_iscentric 1
_reflns_odcompleteness_theta 26.32
_olex2_refinement_description
;
1. Twinned data refinement
 Scales: 0.95(4)
 0.05(4)
2. Fixed Uiso
 At 1.2 times of:
  All C(H,H) groups, All N(H) groups
3. Uiso/Uaniso restraints and constraints
Uanis(C7) \\sim Ueq, Uanis(C7) \\sim Ueq: with sigma of 0.01 and sigma for
terminal atoms of 0.02
Uanis(C8) \\sim Ueq, Uanis(C7) \\sim Ueq: with sigma of 0.01 and sigma for
terminal atoms of 0.02
Uanis(Cl2) \\sim Ueq: with sigma of 0.001 and sigma for terminal atoms of 0.002
Uanis(C2) \\sim Ueq: with sigma of 0.0056 and sigma for terminal atoms of 0.0112
Uanis(O2) \\sim Ueq: with sigma of 0.001 and sigma for terminal atoms of 0.002
4. Others
 Fixed Sof: Cl2(0.5) H8A(0.5) H8B(0.5)
5.a Secondary CH2 refined with riding coordinates:
 C2(H2A,H2B), C3(H3A,H3B), C4(H4A,H4B), C7(H7A,H7B), C8(H8A,H8B)
5.b Aromatic/amide H refined with riding coordinates:
 N2(H2), N3(H3), N5(H5)
;
_olex2_submission_special_instructions 'No special instructions were received'
_oxdiff_exptl_absorpt_empirical_details
;
Empirical correction (ABSPACK) includes:
- Absorption correction using spherical harmonics
- Frame scaling
;
_oxdiff_exptl_absorpt_empirical_full_max 1.261
_oxdiff_exptl_absorpt_empirical_full_min 0.760

loop_
_space_group_symop_operation_xyz
'x, y, z'
'-x, -y, z'
'x+1/4, -y+1/4, z+1/4'
'-x+1/4, y+1/4, z+1/4'
'x, y+1/2, z+1/2'
'-x, -y+1/2, z+1/2'
'x+1/4, -y+3/4, z+3/4'
'-x+1/4, y+3/4, z+3/4'
'x+1/2, y, z+1/2'
'-x+1/2, -y, z+1/2'
'x+3/4, -y+1/4, z+3/4'
'-x+3/4, y+1/4, z+3/4'
'x+1/2, y+1/2, z'
'-x+1/2, -y+1/2, z'
'x+3/4, -y+3/4, z+1/4'
'-x+3/4, y+3/4, z+1/4'

loop_
_atom_site_label
_atom_site_type_symbol
_atom_site_fract_x
_atom_site_fract_y
_atom_site_fract_z
_atom_site_U_iso_or_equiv
_atom_site_adp_type
_atom_site_occupancy
_atom_site_site_symmetry_order
_atom_site_calc_flag
_atom_site_refinement_flags_posn
_atom_site_refinement_flags_adp
_atom_site_refinement_flags_occupancy
_atom_site_disorder_assembly
_atom_site_disorder_group
Cu1 Cu 0.7500 0.7500 0.28818(9) 0.0158(3) Uani 1 2 d S T P . .
Cu2 Cu 0.74568(6) 0.67851(3) 0.50502(5) 0.0136(2) Uani 1 1 d . . . . .
Cl1 Cl 0.5588(3) 0.68681(12) 0.4933(3) 0.0612(9) Uani 1 1 d . . . . .
Cl2 Cl 0.5464(3) 0.74556(14) 0.3066(3) 0.0188(8) Uani 0.5 1 d . U . . .
O1 O 0.7500 0.7500 0.5472(6) 0.0193(18) Uani 1 2 d S T P . .
O2 O 0.7575(4) 0.6931(2) 0.3760(4) 0.0137(11) Uani 1 1 d . U . . .
N1 N 0.7624(5) 0.6471(2) 0.3287(5) 0.0136(13) Uani 1 1 d . . . . .
N2 N 0.7657(5) 0.6096(2) 0.4638(5) 0.0179(14) Uani 1 1 d . . . . .
H2 H 0.7721 0.5844 0.5000 0.021 Uiso 1 1 calc R . . . .
N3 N 0.7603(5) 0.6940(3) 0.2033(5) 0.0179(14) Uani 1 1 d . . . . .
H3 H 0.7611 0.6989 0.1468 0.022 Uiso 1 1 calc R . . . .
N4 N 0.7500 0.7500 0.6401(7) 0.024(2) Uani 1 2 d S T P . .
N5 N 0.7637(6) 0.6649(3) 0.6293(5) 0.0217(15) Uani 1 1 d . . . . .
H5 H 0.7732 0.6346 0.6491 0.026 Uiso 1 1 calc R . . . .
C1 C 0.7689(6) 0.6038(3) 0.3799(6) 0.0161(16) Uani 1 1 d . . . . .
C2 C 0.7768(6) 0.5543(3) 0.3301(6) 0.0188(16) Uani 1 1 d . U . . .
H2A H 0.7120 0.5408 0.3201 0.023 Uiso 1 1 calc R . . . .
H2B H 0.8122 0.5300 0.3663 0.023 Uiso 1 1 calc R . . . .
C3 C 0.8279(6) 0.5598(3) 0.2416(6) 0.0243(17) Uani 1 1 d . . . . .
H3A H 0.8266 0.5278 0.2097 0.029 Uiso 1 1 calc R . . . .
H3B H 0.8952 0.5695 0.2509 0.029 Uiso 1 1 calc R . . . .
C4 C 0.7748(6) 0.6010(3) 0.1878(6) 0.0203(17) Uani 1 1 d . . . . .
H4A H 0.8101 0.6071 0.1329 0.024 Uiso 1 1 calc R . . . .
H4B H 0.7104 0.5888 0.1724 0.024 Uiso 1 1 calc R . . . .
C5 C 0.7657(5) 0.6496(3) 0.2375(6) 0.0164(16) Uani 1 1 d . . . . .
C6 C 0.7610(7) 0.7031(3) 0.6805(6) 0.026(2) Uani 1 1 d . . . . .
C7 C 0.7602(11) 0.7026(4) 0.7800(8) 0.045(3) Uani 1 1 d . U . . .
H7A H 0.7074 0.6807 0.7994 0.054 Uiso 1 1 calc R . . . .
H7B H 0.8204 0.6871 0.8002 0.054 Uiso 1 1 calc R . . . .
C8 C 0.7500 0.7500 0.8229(13) 0.052(5) Uani 1 2 d S TU P . .
H8A H 0.8061 0.7533 0.8617 0.063 Uiso 0.5 1 calc R . . . .
H8B H 0.6939 0.7467 0.8617 0.063 Uiso 0.5 1 calc R . . . .

loop_
_atom_site_aniso_label
_atom_site_aniso_U_11
_atom_site_aniso_U_22
_atom_site_aniso_U_33
_atom_site_aniso_U_23
_atom_site_aniso_U_13
_atom_site_aniso_U_12
Cu1 0.0275(7) 0.0062(6) 0.0136(7) 0.000 0.000 0.0001(5)
Cu2 0.0209(4) 0.0062(4) 0.0138(5) -0.0002(3) 0.0005(4) -0.0005(3)
Cl1 0.0630(18) 0.0508(17) 0.070(2) 0.0124(17) -0.0157(19) -0.0105(15)
Cl2 0.0190(14) 0.0157(14) 0.0217(17) -0.0042(13) -0.0057(12) -0.0101(12)
O1 0.034(4) 0.014(4) 0.010(5) 0.000 0.000 -0.001(3)
O2 0.0152(14) 0.0121(15) 0.0138(15) -0.0002(11) -0.0001(11) 0.0008(11)
N1 0.019(3) 0.007(3) 0.015(4) -0.004(2) -0.001(2) 0.001(2)
N2 0.026(3) 0.006(3) 0.021(4) 0.004(3) -0.005(3) -0.003(3)
N3 0.028(3) 0.014(3) 0.012(4) -0.001(3) 0.000(3) 0.002(3)
N4 0.045(7) 0.011(5) 0.014(6) 0.000 0.000 -0.008(4)
N5 0.038(4) 0.009(3) 0.018(4) -0.001(3) -0.002(3) -0.001(3)
C1 0.019(3) 0.009(3) 0.021(5) 0.000(3) 0.004(3) 0.003(3)
C2 0.028(4) 0.006(3) 0.022(4) 0.000(3) 0.000(3) 0.002(3)
C3 0.035(4) 0.016(4) 0.022(5) -0.012(3) 0.005(4) 0.005(3)
C4 0.026(4) 0.015(4) 0.019(5) -0.005(3) -0.003(3) 0.002(3)
C5 0.014(3) 0.014(4) 0.021(5) -0.004(3) -0.003(3) 0.003(3)
C6 0.042(5) 0.019(4) 0.015(5) 0.007(3) -0.005(4) -0.011(4)
C7 0.093(8) 0.023(4) 0.020(5) 0.009(4) -0.001(5) -0.010(5)
C8 0.089(11) 0.040(8) 0.028(8) 0.000 0.000 0.021(7)

loop_
_atom_type_symbol
_atom_type_description
_atom_type_scat_dispersion_real
_atom_type_scat_dispersion_imag
_atom_type_scat_source
C C 0.0033 0.0016 'International Tables Vol C Tables 4.2.6.8 and 6.1.1.4'
H H 0.0000 0.0000 'International Tables Vol C Tables 4.2.6.8 and 6.1.1.4'
Cl Cl 0.1484 0.1585 'International Tables Vol C Tables 4.2.6.8 and 6.1.1.4'
Cu Cu 0.3201 1.2651 'International Tables Vol C Tables 4.2.6.8 and 6.1.1.4'
N N 0.0061 0.0033 'International Tables Vol C Tables 4.2.6.8 and 6.1.1.4'
O O 0.0106 0.0060 'International Tables Vol C Tables 4.2.6.8 and 6.1.1.4'

loop_
_geom_angle_atom_site_label_1
_geom_angle_atom_site_label_2
_geom_angle_atom_site_label_3
_geom_angle
_geom_angle_site_symmetry_1
_geom_angle_site_symmetry_3
_geom_angle_publ_flag
O2 Cu1 O2 97.2(3) 14_665 . ?
N3 Cu1 O2 178.7(3) . 14_665 ?
N3 Cu1 O2 82.2(3) 14_665 14_665 ?
N3 Cu1 O2 178.7(3) 14_665 . ?
N3 Cu1 O2 82.2(3) . . ?
N3 Cu1 N3 98.4(4) . 14_665 ?
O1 Cu2 Cl1 88.37(9) . . ?
O2 Cu2 Cl1 89.91(18) . . ?
O2 Cu2 O1 97.2(3) . . ?
N2 Cu2 Cl1 101.5(2) . . ?
N2 Cu2 O1 170.1(2) . . ?
N2 Cu2 O2 81.8(3) . . ?
N5 Cu2 Cl1 102.2(3) . . ?
N5 Cu2 O1 82.0(3) . . ?
N5 Cu2 O2 167.9(3) . . ?
N5 Cu2 N2 96.8(3) . . ?
Cu2 O1 Cu2 142.7(5) 14_665 . ?
N4 O1 Cu2 108.6(2) . . ?
N4 O1 Cu2 108.6(2) . 14_665 ?
Cu2 O2 Cu1 141.9(3) . . ?
N1 O2 Cu1 108.2(4) . . ?
N1 O2 Cu2 109.4(5) . . ?
C1 N1 O2 115.6(6) . . ?
C5 N1 O2 117.8(6) . . ?
C5 N1 C1 126.5(7) . . ?
Cu2 N2 H2 122.1 . . ?
C1 N2 Cu2 115.8(6) . . ?
C1 N2 H2 122.1 . . ?
Cu1 N3 H3 122.3 . . ?
C5 N3 Cu1 115.5(6) . . ?
C5 N3 H3 122.3 . . ?
C6 N4 O1 116.1(6) 14_665 . ?
C6 N4 O1 116.1(6) . . ?
C6 N4 C6 127.8(12) . 14_665 ?
Cu2 N5 H5 121.9 . . ?
C6 N5 Cu2 116.1(6) . . ?
C6 N5 H5 121.9 . . ?
N1 C1 C2 116.2(7) . . ?
N2 C1 N1 116.9(7) . . ?
N2 C1 C2 126.9(7) . . ?
C1 C2 H2A 109.0 . . ?
C1 C2 H2B 109.0 . . ?
C1 C2 C3 112.9(7) . . ?
H2A C2 H2B 107.8 . . ?
C3 C2 H2A 109.0 . . ?
C3 C2 H2B 109.0 . . ?
C2 C3 H3A 110.1 . . ?
C2 C3 H3B 110.1 . . ?
C2 C3 C4 108.1(7) . . ?
H3A C3 H3B 108.4 . . ?
C4 C3 H3A 110.1 . . ?
C4 C3 H3B 110.1 . . ?
C3 C4 H4A 109.1 . . ?
C3 C4 H4B 109.1 . . ?
H4A C4 H4B 107.9 . . ?
C5 C4 C3 112.4(7) . . ?
C5 C4 H4A 109.1 . . ?
C5 C4 H4B 109.1 . . ?
N1 C5 C4 117.6(7) . . ?
N3 C5 N1 116.3(7) . . ?
N3 C5 C4 126.1(8) . . ?
N4 C6 C7 116.6(9) . . ?
N5 C6 N4 116.3(9) . . ?
N5 C6 C7 126.9(8) . . ?
C6 C7 H7A 108.1 . . ?
C6 C7 H7B 108.1 . . ?
H7A C7 H7B 107.3 . . ?
C8 C7 C6 116.7(11) . . ?
C8 C7 H7A 108.1 . . ?
C8 C7 H7B 108.1 . . ?
C7 C8 C7 125.6(17) . 14_665 ?
C7 C8 H8A 105.9 14_665 . ?
C7 C8 H8A 105.9 . . ?
C7 C8 H8B 105.9 . . ?
C7 C8 H8B 105.9 14_665 . ?
H8A C8 H8B 106.2 . . ?

loop_
_geom_bond_atom_site_label_1
_geom_bond_atom_site_label_2
_geom_bond_distance
_geom_bond_site_symmetry_2
_geom_bond_publ_flag
Cu1 O2 1.996(6) 14_665 ?
Cu1 O2 1.997(6) . ?
Cu1 N3 1.953(7) . ?
Cu1 N3 1.953(7) 14_665 ?
Cu2 Cl1 2.583(4) . ?
Cu2 O1 1.984(3) . ?
Cu2 O2 1.983(6) . ?
Cu2 N2 1.934(7) . ?
Cu2 N5 1.918(8) . ?
O1 Cu2 1.983(3) 14_665 ?
O1 N4 1.397(14) . ?
O2 N1 1.404(9) . ?
N1 C1 1.378(10) . ?
N1 C5 1.374(11) . ?
N2 H2 0.8600 . ?
N2 C1 1.271(11) . ?
N3 H3 0.8600 . ?
N3 C5 1.276(11) . ?
N4 C6 1.381(10) . ?
N4 C6 1.381(10) 14_665 ?
N5 H5 0.8600 . ?
N5 C6 1.266(12) . ?
C1 C2 1.504(11) . ?
C2 H2A 0.9700 . ?
C2 H2B 0.9700 . ?
C2 C3 1.510(13) . ?
C3 H3A 0.9700 . ?
C3 H3B 0.9700 . ?
C3 C4 1.534(12) . ?
C4 H4A 0.9700 . ?
C4 H4B 0.9700 . ?
C4 C5 1.486(11) . ?
C6 C7 1.496(15) . ?
C7 H7A 0.9700 . ?
C7 H7B 0.9700 . ?
C7 C8 1.410(15) . ?
C8 C7 1.410(15) 14_665 ?
C8 H8A 0.9700 . ?
C8 H8B 0.9700 . ?

loop_
_twin_individual_id
_twin_individual_mass_fraction_refined
1 0.95(4)
2 0.05(4)

loop_
_smtbx_masks_void_nr
_smtbx_masks_void_average_x
_smtbx_masks_void_average_y
_smtbx_masks_void_average_z
_smtbx_masks_void_volume
_smtbx_masks_void_count_electrons
_smtbx_masks_void_content
1 0.047 0.116 0.710 48.3 23.0 ?
2 -0.047 0.384 0.210 48.3 24.0 ?
3 0.047 0.616 0.210 48.3 23.0 ?
4 -0.047 0.884 0.710 48.3 24.0 ?
5 0.203 0.366 0.960 48.3 23.2 ?
6 0.203 0.866 0.460 48.3 23.2 ?
7 0.297 0.134 0.960 48.3 23.8 ?
8 0.297 0.634 0.460 48.3 23.8 ?
9 0.453 0.384 0.710 48.3 24.0 ?
10 0.453 0.884 0.210 48.3 24.0 ?
11 0.547 0.116 0.210 48.3 23.0 ?
12 0.547 0.616 0.710 48.3 23.0 ?
13 0.703 0.366 0.460 48.3 23.2 ?
14 0.703 0.866 0.960 48.3 23.2 ?
15 0.797 0.134 0.460 48.3 23.8 ?
16 0.797 0.634 0.960 48.3 23.8 ?
